data_4081307
loop_
_publ_author_name
'Badaj, Anna C.'
'Lavoie, Gino G.'

_publ_section_title
;
 Reactivity Study of Imino-N-Heterocyclic Carbene Palladium(II) Methyl
 Complexes
;
_journal_issue 16
_journal_name_full Organometallics
_journal_page_first 4577
_journal_paper_doi 10.1021/om400533d
_journal_volume 32
_journal_year 2013
_chemical_formula_moiety 'C26 H34 Cl N3 Pd, C H Cl3'
_chemical_formula_sum 'C27 H35 Cl4 N3 Pd'
_chemical_formula_weight 649.78
_chemical_name_systematic
;
 ?
;
_space_group_IT_number 19
_symmetry_cell_setting orthorhombic
_symmetry_space_group_name_Hall 'P 2ac 2ab'
_symmetry_space_group_name_H-M 'P 21 21 21'
_atom_sites_solution_hydrogens geom
_atom_sites_solution_primary direct
_atom_sites_solution_secondary difmap
_audit_creation_method SHELXL-97
_cell_angle_alpha 90.00
_cell_angle_beta 90.00
_cell_angle_gamma 90.00
_cell_formula_units_Z 4
_cell_length_a 9.5250(3)
_cell_length_b 15.6302(4)
_cell_length_c 19.0325(5)
_cell_measurement_reflns_used 7802
_cell_measurement_temperature 150(1)
_cell_measurement_theta_max 27.48
_cell_measurement_theta_min 2.55
_cell_volume 2833.51(14)
_computing_cell_refinement 'Denzo-SMN (Otwinowski & Minor, 1997)'
_computing_data_collection 'Collect (Nonius B.V., 1997-2002)'
_computing_data_reduction Denzo-SMN
_computing_molecular_graphics 'CAMERON (Watkin, Prout & Pearce, 1996)'
_computing_publication_material 'SHELXL-97 (Sheldrick, 2008)'
_computing_structure_refinement 'SHELXL-97 (Sheldrick, 2008)'
_computing_structure_solution 'SHELXS-97 (Sheldrick, 2008)'
_diffrn_ambient_temperature 150(1)
_diffrn_detector_area_resol_mean 9
_diffrn_measured_fraction_theta_full 0.989
_diffrn_measured_fraction_theta_max 0.989
_diffrn_measurement_device_type 'Nonius KappaCCD'
_diffrn_measurement_method '\f scans and \w scans with \k offsets'
_diffrn_radiation_monochromator graphite
_diffrn_radiation_source 'fine-focus sealed tube'
_diffrn_radiation_type MoK\a
_diffrn_radiation_wavelength 0.71073
_diffrn_reflns_av_R_equivalents 0.0500
_diffrn_reflns_av_sigmaI/netI 0.0718
_diffrn_reflns_limit_h_max 12
_diffrn_reflns_limit_h_min -12
_diffrn_reflns_limit_k_max 20
_diffrn_reflns_limit_k_min -20
_diffrn_reflns_limit_l_max 24
_diffrn_reflns_limit_l_min -24
_diffrn_reflns_number 16609
_diffrn_reflns_theta_full 27.58
_diffrn_reflns_theta_max 27.58
_diffrn_reflns_theta_min 2.61
_exptl_absorpt_coefficient_mu 1.054
_exptl_absorpt_correction_T_max 0.914
_exptl_absorpt_correction_T_min 0.832
_exptl_absorpt_correction_type multi-scan
_exptl_absorpt_process_details
;
multi-scan from symmetry-related measurements 
 Sortav (Blessing 1995)
;
_exptl_crystal_colour colourless
_exptl_crystal_density_diffrn 1.523
_exptl_crystal_density_method 'not measured'
_exptl_crystal_description block
_exptl_crystal_F_000 1328
_exptl_crystal_size_max 0.20
_exptl_crystal_size_mid 0.18
_exptl_crystal_size_min 0.12
_refine_diff_density_max 1.967
_refine_diff_density_min -1.534
_refine_diff_density_rms 0.124
_refine_ls_abs_structure_details 'Flack H D (1983), Acta Cryst. A39, 876-881'
_refine_ls_abs_structure_Flack -0.09(4)
_refine_ls_extinction_method none
_refine_ls_goodness_of_fit_ref 1.088
_refine_ls_hydrogen_treatment constr
_refine_ls_matrix_type full
_refine_ls_number_parameters 325
_refine_ls_number_reflns 6451
_refine_ls_number_restraints 0
_refine_ls_restrained_S_all 1.088
_refine_ls_R_factor_all 0.0807
_refine_ls_R_factor_gt 0.0459
_refine_ls_shift/su_max 0.001
_refine_ls_shift/su_mean 0.000
_refine_ls_structure_factor_coef Fsqd
_refine_ls_weighting_details 'calc w=1/[\s^2^(Fo^2^)+(0.0450P)^2^+2.4636P] where P=(Fo^2^+2Fc^2^)/3'
_refine_ls_weighting_scheme calc
_refine_ls_wR_factor_gt 0.0944
_refine_ls_wR_factor_ref 0.1124
_reflns_number_gt 4784
_reflns_number_total 6451
_reflns_threshold_expression I>2\s(I)
_cod_data_source_file om400533d_si_002.cif
_cod_data_source_block k10185
_cod_depositor_comments
;
The following automatic conversions were performed:

'_symmetry_cell_setting' value 'Orthorhombic' changed to
'orthorhombic' according to
/home/saulius/struct/CIF-dictionaries/cif_core.dic dictionary named
'cif_core.dic' version 2.4.2 from 2011-04-26.

Automatic conversion script
Id: cif_fix_values 1891 2012-01-12 08:04:46Z andrius 
;
_cod_database_code 4081307

loop_
_symmetry_equiv_pos_as_xyz
'x, y, z'
'-x+1/2, -y, z+1/2'
'x+1/2, -y+1/2, -z'
'-x, y+1/2, -z+1/2'

loop_
_atom_site_label
_atom_site_type_symbol
_atom_site_fract_x
_atom_site_fract_y
_atom_site_fract_z
_atom_site_U_iso_or_equiv
_atom_site_adp_type
_atom_site_occupancy
_atom_site_symmetry_multiplicity
_atom_site_calc_flag
_atom_site_refinement_flags
C1 C 0.7321(6) 0.4309(3) 0.1040(2) 0.0223(11) Uani 1 1 d .
C1S C 0.8157(7) 0.0255(4) 0.0064(3) 0.0364(13) Uani 1 1 d .
H1S H 0.8816 0.0683 0.0245 0.044 Uiso 1 1 calc R
C2 C 0.7145(6) 0.3554(3) 0.0019(2) 0.0272(14) Uani 1 1 d .
H2 H 0.7024 0.3094 -0.0285 0.033 Uiso 1 1 calc R
C3 C 0.7399(7) 0.4359(3) -0.0166(2) 0.0279(12) Uani 1 1 d .
H3 H 0.7489 0.4567 -0.0622 0.034 Uiso 1 1 calc R
C4 C 0.6948(7) 0.2723(3) 0.1131(3) 0.0257(13) Uani 1 1 d .
C5 C 0.5617(7) 0.2423(4) 0.1287(3) 0.0272(14) Uani 1 1 d .
C6 C 0.5510(7) 0.1643(3) 0.1646(3) 0.0288(13) Uani 1 1 d .
H6 H 0.4628 0.1426 0.1755 0.035 Uiso 1 1 calc R
C7 C 0.6695(7) 0.1192(3) 0.1839(3) 0.0315(14) Uani 1 1 d .
C8 C 0.7999(7) 0.1500(3) 0.1672(3) 0.0314(14) Uani 1 1 d .
H8 H 0.8793 0.1190 0.1799 0.038 Uiso 1 1 calc R
C9 C 0.8155(7) 0.2279(3) 0.1311(3) 0.0256(12) Uani 1 1 d .
C10 C 0.4330(7) 0.2928(4) 0.1102(3) 0.0339(14) Uani 1 1 d .
H10A H 0.4395 0.3489 0.1305 0.051 Uiso 1 1 calc R
H10B H 0.3514 0.2642 0.1283 0.051 Uiso 1 1 calc R
H10C H 0.4257 0.2975 0.0601 0.051 Uiso 1 1 calc R
C11 C 0.6533(8) 0.0360(4) 0.2242(3) 0.0428(16) Uani 1 1 d .
H11A H 0.5890 0.0443 0.2625 0.064 Uiso 1 1 calc R
H11B H 0.7429 0.0186 0.2423 0.064 Uiso 1 1 calc R
H11C H 0.6176 -0.0075 0.1934 0.064 Uiso 1 1 calc R
C12 C 0.9588(7) 0.2629(4) 0.1140(3) 0.0321(15) Uani 1 1 d .
H12A H 0.9709 0.2648 0.0640 0.048 Uiso 1 1 calc R
H12B H 1.0294 0.2266 0.1343 0.048 Uiso 1 1 calc R
H12C H 0.9676 0.3196 0.1330 0.048 Uiso 1 1 calc R
C13 C 0.7810(5) 0.5728(3) 0.0566(2) 0.0205(12) Uani 1 1 d .
C14 C 0.7921(5) 0.6294(3) -0.0087(3) 0.0219(12) Uani 1 1 d .
C15 C 0.9214(6) 0.6020(4) -0.0510(3) 0.0299(13) Uani 1 1 d .
H15A H 0.9118 0.5432 -0.0647 0.045 Uiso 1 1 calc R
H15B H 1.0041 0.6086 -0.0227 0.045 Uiso 1 1 calc R
H15C H 0.9293 0.6371 -0.0922 0.045 Uiso 1 1 calc R
C16 C 0.6551(6) 0.6248(3) -0.0505(3) 0.0269(13) Uani 1 1 d .
H16A H 0.6421 0.5678 -0.0680 0.040 Uiso 1 1 calc R
H16B H 0.6595 0.6641 -0.0893 0.040 Uiso 1 1 calc R
H16C H 0.5778 0.6398 -0.0206 0.040 Uiso 1 1 calc R
C17 C 0.8131(7) 0.7255(3) 0.0098(3) 0.0288(13) Uani 1 1 d .
H17A H 0.8201 0.7582 -0.0327 0.043 Uiso 1 1 calc R
H17B H 0.8977 0.7321 0.0367 0.043 Uiso 1 1 calc R
H17C H 0.7346 0.7453 0.0369 0.043 Uiso 1 1 calc R
C18 C 0.8194(6) 0.6719(3) 0.1531(3) 0.0232(12) Uani 1 1 d .
C19 C 0.7041(6) 0.7206(3) 0.1735(3) 0.0249(12) Uani 1 1 d .
C20 C 0.7306(8) 0.7988(3) 0.2073(3) 0.0332(15) Uani 1 1 d .
H20 H 0.6557 0.8338 0.2200 0.040 Uiso 1 1 calc R
C21 C 0.8647(7) 0.8244(4) 0.2219(3) 0.0353(16) Uani 1 1 d .
H21 H 0.8804 0.8762 0.2446 0.042 Uiso 1 1 calc R
C22 C 0.9768(7) 0.7735(4) 0.2030(3) 0.0342(14) Uani 1 1 d .
H22 H 1.0678 0.7914 0.2130 0.041 Uiso 1 1 calc R
C23 C 0.9552(7) 0.6951(4) 0.1687(3) 0.0303(15) Uani 1 1 d .
C24 C 0.5573(7) 0.6921(4) 0.1579(3) 0.0276(14) Uani 1 1 d .
H24A H 0.5416 0.6937 0.1081 0.041 Uiso 1 1 calc R
H24B H 0.4920 0.7295 0.1809 0.041 Uiso 1 1 calc R
H24C H 0.5442 0.6347 0.1747 0.041 Uiso 1 1 calc R
C25 C 1.0760(7) 0.6386(4) 0.1494(3) 0.0391(15) Uani 1 1 d .
H25A H 1.1612 0.6620 0.1683 0.059 Uiso 1 1 calc R
H25B H 1.0832 0.6350 0.0992 0.059 Uiso 1 1 calc R
H25C H 1.0610 0.5825 0.1685 0.059 Uiso 1 1 calc R
C26 C 0.6827(7) 0.3847(3) 0.2537(3) 0.0291(12) Uani 1 1 d .
H26A H 0.5833 0.3783 0.2472 0.044 Uiso 1 1 calc R
H26B H 0.7024 0.3952 0.3024 0.044 Uiso 1 1 calc R
H26C H 0.7294 0.3333 0.2390 0.044 Uiso 1 1 calc R
Cl1 Cl 0.80291(15) 0.55968(8) 0.29994(6) 0.0309(3) Uani 1 1 d .
Cl1S Cl 0.65804(19) 0.07708(10) -0.01355(9) 0.0504(4) Uani 1 1 d .
Cl2S Cl 0.79436(16) -0.05371(9) 0.07052(7) 0.0393(4) Uani 1 1 d .
Cl3S Cl 0.88884(17) -0.02003(11) -0.07074(8) 0.0447(4) Uani 1 1 d .
N1 N 0.7091(5) 0.3523(2) 0.0753(2) 0.0225(10) Uani 1 1 d .
N2 N 0.7507(5) 0.4833(2) 0.04569(17) 0.0199(7) Uani 1 1 d .
N3 N 0.7948(5) 0.5890(2) 0.1230(2) 0.0229(10) Uani 1 1 d .
Pd1 Pd 0.75282(5) 0.48493(2) 0.195084(16) 0.01968(10) Uani 1 1 d .

loop_
_atom_site_aniso_label
_atom_site_aniso_U_11
_atom_site_aniso_U_22
_atom_site_aniso_U_33
_atom_site_aniso_U_23
_atom_site_aniso_U_13
_atom_site_aniso_U_12
C1 0.021(3) 0.022(2) 0.025(2) 0.0027(19) -0.001(2) 0.001(2)
C1S 0.038(3) 0.030(3) 0.042(3) 0.003(3) 0.003(3) -0.001(3)
C2 0.040(4) 0.024(2) 0.018(2) -0.006(2) 0.001(2) 0.001(2)
C3 0.039(3) 0.025(2) 0.020(2) -0.0043(19) 0.009(3) -0.005(3)
C4 0.040(4) 0.016(2) 0.021(3) -0.002(2) 0.001(2) 0.001(2)
C5 0.033(4) 0.023(3) 0.025(3) -0.002(2) 0.000(3) -0.001(3)
C6 0.037(4) 0.026(3) 0.024(3) -0.004(2) 0.004(3) -0.008(3)
C7 0.048(4) 0.017(2) 0.029(3) -0.002(2) 0.006(3) 0.000(3)
C8 0.044(4) 0.026(3) 0.024(3) -0.002(2) 0.005(3) 0.003(3)
C9 0.035(3) 0.024(3) 0.018(2) -0.007(2) -0.003(2) 0.000(3)
C10 0.031(4) 0.034(3) 0.036(3) 0.001(3) -0.002(3) -0.003(3)
C11 0.061(5) 0.029(3) 0.038(3) 0.007(3) 0.007(3) 0.001(3)
C12 0.034(4) 0.038(4) 0.025(3) 0.000(3) 0.001(3) 0.005(3)
C13 0.021(3) 0.022(2) 0.019(2) 0.0036(19) -0.002(2) 0.005(2)
C14 0.028(3) 0.020(2) 0.017(2) 0.005(2) 0.001(2) 0.001(2)
C15 0.033(4) 0.034(3) 0.023(3) 0.004(2) 0.005(3) 0.002(3)
C16 0.038(4) 0.024(3) 0.019(3) 0.004(2) -0.001(3) 0.006(3)
C17 0.044(4) 0.021(2) 0.021(2) 0.004(2) 0.001(3) -0.007(2)
C18 0.031(3) 0.021(2) 0.018(2) 0.002(2) 0.001(2) -0.005(3)
C19 0.031(3) 0.023(2) 0.021(2) 0.005(2) -0.001(2) -0.002(2)
C20 0.057(5) 0.020(2) 0.023(3) -0.0029(19) -0.001(3) 0.005(3)
C21 0.055(5) 0.020(3) 0.032(3) -0.005(2) -0.005(3) -0.004(3)
C22 0.039(4) 0.036(3) 0.027(3) 0.000(3) -0.010(3) -0.016(3)
C23 0.036(4) 0.037(4) 0.018(3) 0.002(3) 0.000(3) -0.001(3)
C24 0.028(4) 0.022(3) 0.033(3) 0.003(3) 0.000(3) 0.006(3)
C25 0.027(4) 0.048(4) 0.042(4) 0.000(3) -0.004(3) -0.004(3)
C26 0.038(3) 0.024(3) 0.025(3) 0.003(2) 0.000(3) -0.006(3)
Cl1 0.0452(8) 0.0296(6) 0.0178(5) -0.0015(6) -0.0027(6) -0.0046(6)
Cl1S 0.0446(10) 0.0452(9) 0.0614(10) 0.0096(8) 0.0053(9) 0.0114(8)
Cl2S 0.0442(10) 0.0355(7) 0.0383(7) 0.0034(6) 0.0058(6) 0.0034(7)
Cl3S 0.0470(10) 0.0497(9) 0.0374(8) 0.0003(8) 0.0090(7) 0.0067(8)
N1 0.032(3) 0.0189(19) 0.0167(19) 0.0021(16) 0.0005(18) 0.0037(18)
N2 0.0233(19) 0.0182(16) 0.0182(17) 0.0043(15) 0.003(2) 0.004(3)
N3 0.025(3) 0.020(2) 0.024(2) -0.0038(17) 0.0025(18) 0.0008(18)
Pd1 0.02445(19) 0.01869(16) 0.01592(16) 0.00080(14) 0.0006(2) 0.0003(2)

loop_
_atom_type_symbol
_atom_type_description
_atom_type_scat_dispersion_real
_atom_type_scat_dispersion_imag
_atom_type_scat_source
C C 0.0033 0.0016 'International Tables Vol C Tables 4.2.6.8 and 6.1.1.4'
H H 0.0000 0.0000 'International Tables Vol C Tables 4.2.6.8 and 6.1.1.4'
Cl Cl 0.1484 0.1585 'International Tables Vol C Tables 4.2.6.8 and 6.1.1.4'
N N 0.0061 0.0033 'International Tables Vol C Tables 4.2.6.8 and 6.1.1.4'
Pd Pd -0.9988 1.0072 'International Tables Vol C Tables 4.2.6.8 and 6.1.1.4'

loop_
_geom_angle_atom_site_label_1
_geom_angle_atom_site_label_2
_geom_angle_atom_site_label_3
_geom_angle
N1 C1 N2 103.4(4)
N1 C1 Pd1 140.1(3)
N2 C1 Pd1 116.4(3)
Cl1S C1S Cl2S 112.2(3)
Cl1S C1S Cl3S 110.1(3)
Cl2S C1S Cl3S 109.8(3)
C3 C2 N1 107.7(4)
C2 C3 N2 106.8(4)
C5 C4 C9 122.5(5)
C5 C4 N1 119.0(5)
C9 C4 N1 118.5(5)
C4 C5 C6 117.8(6)
C4 C5 C10 121.4(5)
C6 C5 C10 120.8(6)
C7 C6 C5 121.0(6)
C8 C7 C6 119.9(5)
C8 C7 C11 120.7(6)
C6 C7 C11 119.3(6)
C7 C8 C9 120.9(5)
C4 C9 C8 117.8(6)
C4 C9 C12 121.1(5)
C8 C9 C12 121.1(6)
N3 C13 N2 110.4(4)
N3 C13 C14 132.3(4)
N2 C13 C14 117.2(4)
C13 C14 C16 109.7(4)
C13 C14 C15 108.8(4)
C16 C14 C15 113.4(4)
C13 C14 C17 112.6(4)
C16 C14 C17 105.8(4)
C15 C14 C17 106.6(4)
C23 C18 C19 122.5(5)
C23 C18 N3 118.5(5)
C19 C18 N3 118.4(5)
C18 C19 C20 117.5(5)
C18 C19 C24 121.3(5)
C20 C19 C24 121.2(5)
C21 C20 C19 121.0(6)
C20 C21 C22 120.2(5)
C21 C22 C23 120.7(6)
C18 C23 C22 118.0(6)
C18 C23 C25 121.0(6)
C22 C23 C25 121.1(6)
C1 N1 C2 111.3(4)
C1 N1 C4 126.5(4)
C2 N1 C4 121.9(4)
C1 N2 C3 110.7(3)
C1 N2 C13 118.8(3)
C3 N2 C13 130.4(4)
C13 N3 C18 125.6(4)
C13 N3 Pd1 117.0(3)
C18 N3 Pd1 117.1(3)
C1 Pd1 C26 97.0(2)
C1 Pd1 N3 77.22(17)
C26 Pd1 N3 170.3(2)
C1 Pd1 Cl1 172.75(16)
C26 Pd1 Cl1 89.10(15)
N3 Pd1 Cl1 97.29(11)

loop_
_geom_bond_atom_site_label_1
_geom_bond_atom_site_label_2
_geom_bond_distance
C1 N1 1.362(6)
C1 N2 1.390(5)
C1 Pd1 1.939(5)
C1S Cl1S 1.746(6)
C1S Cl2S 1.751(6)
C1S Cl3S 1.774(6)
C2 C3 1.329(6)
C2 N1 1.399(6)
C3 N2 1.402(5)
C4 C5 1.384(9)
C4 C9 1.387(8)
C4 N1 1.449(6)
C5 C6 1.401(8)
C5 C10 1.499(9)
C6 C7 1.381(9)
C7 C8 1.371(9)
C7 C11 1.517(7)
C8 C9 1.405(7)
C9 C12 1.506(9)
C13 N3 1.295(6)
C13 N2 1.443(6)
C13 C14 1.528(6)
C14 C16 1.530(7)
C14 C15 1.533(8)
C14 C17 1.556(6)
C18 C23 1.376(9)
C18 C19 1.391(8)
C18 N3 1.437(6)
C19 C20 1.404(7)
C19 C24 1.497(8)
C20 C21 1.367(9)
C21 C22 1.379(9)
C22 C23 1.403(9)
C23 C25 1.496(9)
C26 Pd1 2.036(5)
Cl1 Pd1 2.3612(12)
N3 Pd1 2.165(4)
